data_1518572
loop_
_publ_author_name
'Scully, Stephen S.'
'Zheng, Shao-Liang'
'Wagner, Bridget K.'
'Schreiber, Stuart L.'

_publ_section_title
;
 Synthesis of Oxazocenones via Gold(I)-Catalyzed 8-Endo-Dig
 Hydroalkoxylation of Alkynamides.
;
_journal_issue 3
_journal_name_full 'Organic letters'
_journal_page_first 418
_journal_page_last 421
_journal_paper_doi 10.1021/ol503273v
_journal_volume 17
_journal_year 2015
_chemical_formula_sum 'C18 H17 N O2'
_chemical_formula_weight 279.32
_chemical_name_systematic
;
 ?
;
_space_group_crystal_system monoclinic
_space_group_IT_number 15
_space_group_name_Hall '-C 2yc'
_space_group_name_H-M_alt 'C 1 2/c 1'
_symmetry_space_group_name_Hall '-C 2yc'
_symmetry_space_group_name_H-M 'C 1 2/c 1'
_atom_sites_solution_hydrogens geom
_audit_creation_method SHELXL-2014
_cell_angle_alpha 90
_cell_angle_beta 101.9716(11)
_cell_angle_gamma 90
_cell_formula_units_Z 8
_cell_length_a 16.6940(11)
_cell_length_b 9.6688(7)
_cell_length_c 18.2592(13)
_cell_measurement_reflns_used 6690
_cell_measurement_temperature 100(2)
_cell_measurement_theta_max 27.1
_cell_measurement_theta_min 2.28
_cell_volume 2883.1(3)
_computing_cell_refinement 'SAINT 8.30C (Bruker-AXS, 2014)'
_computing_data_collection 'APEX2 v2014.3.0 (Bruker-AXS, 2014)'
_computing_data_reduction 'SAINT 8.30C (Bruker-AXS, 2014)'
_computing_molecular_graphics 'Bruker SHELXTL (Sheldrick, 2008)'
_computing_publication_material 'Bruker SHELXTL (Sheldrick, 2008)'
_computing_structure_refinement 'SHELXL-2014 (Sheldrick, 2008)'
_computing_structure_solution 'SHELXS-2014 (Sheldrick, 2008)'
_diffrn_ambient_temperature 100(2)
_diffrn_measured_fraction_theta_full 0.998
_diffrn_measured_fraction_theta_max 0.993
_diffrn_measurement_device_type
;
Bruker D8 goniometer with CCD area detector  
;
_diffrn_measurement_method 'omega and phi scans'
_diffrn_radiation_monochromator graphite
_diffrn_radiation_source 'fine-focus sealed tube'
_diffrn_radiation_type MoK\a
_diffrn_radiation_wavelength 0.71073
_diffrn_reflns_av_R_equivalents 0.0247
_diffrn_reflns_av_unetI/netI 0.0225
_diffrn_reflns_Laue_measured_fraction_full 0.998
_diffrn_reflns_Laue_measured_fraction_max 0.993
_diffrn_reflns_limit_h_max 20
_diffrn_reflns_limit_h_min -20
_diffrn_reflns_limit_k_max 12
_diffrn_reflns_limit_k_min -12
_diffrn_reflns_limit_l_max 23
_diffrn_reflns_limit_l_min -23
_diffrn_reflns_number 14262
_diffrn_reflns_point_group_measured_fraction_full 0.998
_diffrn_reflns_point_group_measured_fraction_max 0.993
_diffrn_reflns_theta_full 25.242
_diffrn_reflns_theta_max 27.104
_diffrn_reflns_theta_min 2.280
_exptl_absorpt_coefficient_mu 0.084
_exptl_absorpt_correction_T_max 0.8620
_exptl_absorpt_correction_T_min 0.8177
_exptl_absorpt_correction_type multi-scan
_exptl_absorpt_process_details SADABS
_exptl_crystal_colour colorless
_exptl_crystal_density_diffrn 1.287
_exptl_crystal_description block
_exptl_crystal_F_000 1184
_exptl_crystal_size_max 0.240
_exptl_crystal_size_mid 0.200
_exptl_crystal_size_min 0.180
_refine_diff_density_max 0.281
_refine_diff_density_min -0.238
_refine_diff_density_rms 0.047
_refine_ls_extinction_method none
_refine_ls_goodness_of_fit_ref 1.093
_refine_ls_hydrogen_treatment constr
_refine_ls_matrix_type full
_refine_ls_number_parameters 190
_refine_ls_number_reflns 3171
_refine_ls_number_restraints 0
_refine_ls_restrained_S_all 1.093
_refine_ls_R_factor_all 0.0437
_refine_ls_R_factor_gt 0.0365
_refine_ls_shift/su_max 0.001
_refine_ls_shift/su_mean 0.000
_refine_ls_structure_factor_coef Fsqd
_refine_ls_weighting_details 'w=1/[\s^2^(Fo^2^)+(0.0433P)^2^+1.8435P] where P=(Fo^2^+2Fc^2^)/3'
_refine_ls_weighting_scheme calc
_refine_ls_wR_factor_gt 0.0925
_refine_ls_wR_factor_ref 0.0956
_reflns_Friedel_coverage 0.000
_reflns_number_gt 2699
_reflns_number_total 3171
_reflns_threshold_expression 'I > 2\s(I)'
_cod_data_source_file ol503273v_si_005.cif
_cod_data_source_block SSS-2-24B
_cod_depositor_comments 'Adding full bibliography for 1518568--1518572.cif.'
_cod_database_code 1518572
_shelx_space_group_comment
;
The symmetry employed for this shelxl refinement is uniquely defined
by the following loop, which should always be used as a source of
symmetry information in preference to the above space-group names.
They are only intended as comments.
;
_shelx_estimated_absorpt_t_min 0.980
_shelx_estimated_absorpt_t_max 0.985
_shelxl_version_number 2014-3

loop_
_space_group_symop_operation_xyz
'x, y, z'
'-x, y, -z+1/2'
'x+1/2, y+1/2, z'
'-x+1/2, y+1/2, -z+1/2'
'-x, -y, -z'
'x, -y, z-1/2'
'-x+1/2, -y+1/2, -z'
'x+1/2, -y+1/2, z-1/2'

loop_
_atom_site_label
_atom_site_type_symbol
_atom_site_fract_x
_atom_site_fract_y
_atom_site_fract_z
_atom_site_U_iso_or_equiv
_atom_site_adp_type
_atom_site_occupancy
_atom_site_site_symmetry_order
_atom_site_calc_flag
_atom_site_refinement_flags_posn
_atom_site_refinement_flags_adp
C1 C 0.35855(7) 0.83879(12) 0.56989(6) 0.0159(2) Uani 1 1 d . .
C2 C 0.34722(7) 0.82597(12) 0.64806(6) 0.0160(2) Uani 1 1 d . .
H2 H 0.3327 0.9115 0.6674 0.019 Uiso 1 1 calc R U
C3 C 0.35245(7) 0.72258(11) 0.69832(6) 0.0147(2) Uani 1 1 d . .
C4 C 0.37058(8) 0.53009(13) 0.61808(7) 0.0210(3) Uani 1 1 d . .
H4A H 0.3299 0.5799 0.5800 0.025 Uiso 1 1 calc R U
H4B H 0.3541 0.4316 0.6173 0.025 Uiso 1 1 calc R U
C5 C 0.45414(8) 0.54146(13) 0.59887(7) 0.0232(3) Uani 1 1 d . .
H5A H 0.4520 0.5017 0.5486 0.028 Uiso 1 1 calc R U
H5B H 0.4941 0.4872 0.6354 0.028 Uiso 1 1 calc R U
C6 C 0.48262(7) 0.69051(13) 0.59980(6) 0.0185(2) Uani 1 1 d . .
H6A H 0.4901 0.7275 0.6513 0.022 Uiso 1 1 calc R U
H6B H 0.5362 0.6943 0.5847 0.022 Uiso 1 1 calc R U
C7 C 0.42894(7) 0.77904(12) 0.47159(6) 0.0153(2) Uani 1 1 d . .
C8 C 0.36637(7) 0.72190(12) 0.41815(6) 0.0170(2) Uani 1 1 d . .
H8 H 0.3207 0.6798 0.4327 0.020 Uiso 1 1 calc R U
C9 C 0.37130(7) 0.72690(12) 0.34316(6) 0.0189(3) Uani 1 1 d . .
H9 H 0.3282 0.6896 0.3061 0.023 Uiso 1 1 calc R U
C10 C 0.43857(8) 0.78583(13) 0.32213(6) 0.0205(3) Uani 1 1 d . .
H10 H 0.4416 0.7887 0.2708 0.025 Uiso 1 1 calc R U
C11 C 0.50156(8) 0.84071(13) 0.37582(7) 0.0216(3) Uani 1 1 d . .
H11 H 0.5480 0.8802 0.3613 0.026 Uiso 1 1 calc R U
C12 C 0.49679(7) 0.83797(12) 0.45096(7) 0.0185(2) Uani 1 1 d . .
H12 H 0.5397 0.8761 0.4879 0.022 Uiso 1 1 calc R U
C13 C 0.33372(7) 0.74824(12) 0.77348(6) 0.0145(2) Uani 1 1 d . .
C14 C 0.34559(7) 0.87870(12) 0.80656(6) 0.0171(2) Uani 1 1 d . .
H14 H 0.3663 0.9518 0.7810 0.021 Uiso 1 1 calc R U
C15 C 0.32760(7) 0.90292(12) 0.87610(6) 0.0193(3) Uani 1 1 d . .
H15 H 0.3353 0.9925 0.8978 0.023 Uiso 1 1 calc R U
C16 C 0.29829(7) 0.79609(13) 0.91413(6) 0.0194(3) Uani 1 1 d . .
H16 H 0.2863 0.8125 0.9620 0.023 Uiso 1 1 calc R U
C17 C 0.28649(7) 0.66569(13) 0.88228(6) 0.0203(3) Uani 1 1 d . .
H17 H 0.2664 0.5926 0.9083 0.024 Uiso 1 1 calc R U
C18 C 0.30415(7) 0.64194(12) 0.81209(6) 0.0178(2) Uani 1 1 d . .
H18 H 0.2960 0.5525 0.7903 0.021 Uiso 1 1 calc R U
N1 N 0.42362(6) 0.77679(10) 0.54905(5) 0.0157(2) Uani 1 1 d . .
O1 O 0.31087(5) 0.91333(9) 0.52641(4) 0.0209(2) Uani 1 1 d . .
O2 O 0.37112(5) 0.58788(8) 0.69125(4) 0.01860(19) Uani 1 1 d . .

loop_
_atom_site_aniso_label
_atom_site_aniso_U_11
_atom_site_aniso_U_22
_atom_site_aniso_U_33
_atom_site_aniso_U_23
_atom_site_aniso_U_13
_atom_site_aniso_U_12
C1 0.0170(6) 0.0139(5) 0.0172(5) 0.0003(4) 0.0041(4) 0.0000(4)
C2 0.0157(6) 0.0164(6) 0.0160(5) -0.0014(4) 0.0037(4) 0.0021(4)
C3 0.0120(5) 0.0149(5) 0.0166(5) -0.0012(4) 0.0016(4) 0.0004(4)
C4 0.0275(7) 0.0151(6) 0.0221(6) -0.0041(4) 0.0091(5) -0.0006(5)
C5 0.0255(7) 0.0199(6) 0.0264(6) 0.0032(5) 0.0105(5) 0.0078(5)
C6 0.0126(5) 0.0241(6) 0.0188(5) 0.0042(5) 0.0031(4) 0.0037(5)
C7 0.0160(6) 0.0138(5) 0.0167(5) 0.0009(4) 0.0044(4) 0.0038(4)
C8 0.0155(6) 0.0157(5) 0.0206(5) 0.0008(4) 0.0052(4) 0.0014(4)
C9 0.0183(6) 0.0178(6) 0.0192(6) -0.0020(4) 0.0009(4) 0.0032(5)
C10 0.0245(6) 0.0214(6) 0.0173(5) 0.0010(5) 0.0081(5) 0.0054(5)
C11 0.0199(6) 0.0226(6) 0.0249(6) 0.0015(5) 0.0109(5) -0.0002(5)
C12 0.0162(6) 0.0177(6) 0.0215(6) -0.0020(4) 0.0040(4) -0.0007(5)
C13 0.0110(5) 0.0168(5) 0.0149(5) 0.0014(4) 0.0008(4) 0.0010(4)
C14 0.0180(6) 0.0160(6) 0.0169(5) 0.0021(4) 0.0027(4) -0.0012(4)
C15 0.0213(6) 0.0170(6) 0.0188(6) -0.0021(4) 0.0028(5) 0.0000(5)
C16 0.0179(6) 0.0255(6) 0.0156(5) -0.0002(5) 0.0050(4) 0.0002(5)
C17 0.0192(6) 0.0228(6) 0.0196(6) 0.0035(5) 0.0055(5) -0.0040(5)
C18 0.0179(6) 0.0161(6) 0.0188(5) -0.0001(4) 0.0028(4) -0.0022(4)
N1 0.0141(5) 0.0184(5) 0.0147(5) 0.0014(4) 0.0033(4) 0.0022(4)
O1 0.0232(5) 0.0226(4) 0.0176(4) 0.0048(3) 0.0061(3) 0.0090(3)
O2 0.0241(4) 0.0140(4) 0.0190(4) 0.0002(3) 0.0076(3) 0.0016(3)

loop_
_atom_type_symbol
_atom_type_description
_atom_type_scat_dispersion_real
_atom_type_scat_dispersion_imag
_atom_type_scat_source
C C 0.0033 0.0016 'International Tables Vol C Tables 4.2.6.8 and 6.1.1.4'
H H 0.0000 0.0000 'International Tables Vol C Tables 4.2.6.8 and 6.1.1.4'
N N 0.0061 0.0033 'International Tables Vol C Tables 4.2.6.8 and 6.1.1.4'
O O 0.0106 0.0060 'International Tables Vol C Tables 4.2.6.8 and 6.1.1.4'

loop_
_geom_angle_atom_site_label_1
_geom_angle_atom_site_label_2
_geom_angle_atom_site_label_3
_geom_angle
O1 C1 N1 121.52(10)
O1 C1 C2 118.30(10)
N1 C1 C2 120.02(10)
C3 C2 C1 135.56(11)
C3 C2 H2 112.2
C1 C2 H2 112.2
C2 C3 O2 129.31(10)
C2 C3 C13 120.48(10)
O2 C3 C13 110.18(9)
O2 C4 C5 110.92(10)
O2 C4 H4A 109.5
C5 C4 H4A 109.5
O2 C4 H4B 109.5
C5 C4 H4B 109.5
H4A C4 H4B 108.0
C4 C5 C6 111.64(10)
C4 C5 H5A 109.3
C6 C5 H5A 109.3
C4 C5 H5B 109.3
C6 C5 H5B 109.3
H5A C5 H5B 108.0
N1 C6 C5 111.47(10)
N1 C6 H6A 109.3
C5 C6 H6A 109.3
N1 C6 H6B 109.3
C5 C6 H6B 109.3
H6A C6 H6B 108.0
C8 C7 C12 120.69(10)
C8 C7 N1 119.69(10)
C12 C7 N1 119.62(10)
C7 C8 C9 119.29(11)
C7 C8 H8 120.4
C9 C8 H8 120.4
C10 C9 C8 120.36(11)
C10 C9 H9 119.8
C8 C9 H9 119.8
C9 C10 C11 120.15(11)
C9 C10 H10 119.9
C11 C10 H10 119.9
C10 C11 C12 120.01(11)
C10 C11 H11 120.0
C12 C11 H11 120.0
C7 C12 C11 119.49(11)
C7 C12 H12 120.3
C11 C12 H12 120.3
C18 C13 C14 118.78(10)
C18 C13 C3 120.48(10)
C14 C13 C3 120.74(10)
C15 C14 C13 120.79(11)
C15 C14 H14 119.6
C13 C14 H14 119.6
C14 C15 C16 119.92(11)
C14 C15 H15 120.0
C16 C15 H15 120.0
C17 C16 C15 120.07(11)
C17 C16 H16 120.0
C15 C16 H16 120.0
C16 C17 C18 119.85(11)
C16 C17 H17 120.1
C18 C17 H17 120.1
C17 C18 C13 120.59(11)
C17 C18 H18 119.7
C13 C18 H18 119.7
C1 N1 C7 118.98(9)
C1 N1 C6 122.98(9)
C7 N1 C6 117.45(9)
C3 O2 C4 120.20(9)

loop_
_geom_bond_atom_site_label_1
_geom_bond_atom_site_label_2
_geom_bond_distance
C1 O1 1.2333(14)
C1 N1 1.3622(15)
C1 C2 1.4833(15)
C2 C3 1.3476(16)
C2 H2 0.9500
C3 O2 1.3516(14)
C3 C13 1.4902(15)
C4 O2 1.4466(13)
C4 C5 1.5114(17)
C4 H4A 0.9900
C4 H4B 0.9900
C5 C6 1.5165(17)
C5 H5A 0.9900
C5 H5B 0.9900
C6 N1 1.4650(14)
C6 H6A 0.9900
C6 H6B 0.9900
C7 C8 1.3876(16)
C7 C12 1.3880(16)
C7 N1 1.4357(14)
C8 C9 1.3896(16)
C8 H8 0.9500
C9 C10 1.3827(17)
C9 H9 0.9500
C10 C11 1.3859(18)
C10 H10 0.9500
C11 C12 1.3909(16)
C11 H11 0.9500
C12 H12 0.9500
C13 C18 1.3933(16)
C13 C14 1.3948(16)
C14 C15 1.3840(16)
C14 H14 0.9500
C15 C16 1.3891(17)
C15 H15 0.9500
C16 C17 1.3854(17)
C16 H16 0.9500
C17 C18 1.3924(16)
C17 H17 0.9500
C18 H18 0.9500

loop_
_geom_torsion_atom_site_label_1
_geom_torsion_atom_site_label_2
_geom_torsion_atom_site_label_3
_geom_torsion_atom_site_label_4
_geom_torsion
O1 C1 C2 C3 140.46(14)
N1 C1 C2 C3 -43.97(19)
C1 C2 C3 O2 -0.2(2)
C1 C2 C3 C13 -178.06(12)
O2 C4 C5 C6 -58.71(13)
C4 C5 C6 N1 -56.40(13)
C12 C7 C8 C9 -1.43(17)
N1 C7 C8 C9 178.78(10)
C7 C8 C9 C10 1.22(17)
C8 C9 C10 C11 -0.15(18)
C9 C10 C11 C12 -0.71(18)
C8 C7 C12 C11 0.58(17)
N1 C7 C12 C11 -179.63(10)
C10 C11 C12 C7 0.50(18)
C2 C3 C13 C18 151.83(11)
O2 C3 C13 C18 -26.40(14)
C2 C3 C13 C14 -28.32(16)
O2 C3 C13 C14 153.45(10)
C18 C13 C14 C15 -0.66(17)
C3 C13 C14 C15 179.49(10)
C13 C14 C15 C16 0.78(17)
C14 C15 C16 C17 -0.48(18)
C15 C16 C17 C18 0.06(18)
C16 C17 C18 C13 0.05(18)
C14 C13 C18 C17 0.24(17)
C3 C13 C18 C17 -179.91(10)
O1 C1 N1 C7 -10.68(16)
C2 C1 N1 C7 173.91(10)
O1 C1 N1 C6 178.40(11)
C2 C1 N1 C6 2.99(16)
C8 C7 N1 C1 -58.60(15)
C12 C7 N1 C1 121.61(12)
C8 C7 N1 C6 112.82(12)
C12 C7 N1 C6 -66.97(14)
C5 C6 N1 C1 86.75(13)
C5 C6 N1 C7 -84.30(12)
C2 C3 O2 C4 -14.22(18)
C13 C3 O2 C4 163.82(9)
C5 C4 O2 C3 91.05(12)
